data_4323606
loop_
_publ_author_name
'Hans-Friedrich Klein'
'Michael Mager'
'Andreas Schmidt'
'Martina H\"uber'
'Wolfgang Haase'
'Ulrich Fl\"orke'
'Hans-J\"urgen Haupt'
'Roman Boca'

_publ_contact_author
;
Dr Ulrich Fl\"orke
Anorganische und Analytische Chemie
Universit\"at-GH Paderborn
Warburgerstr. 100
D-33098 Paderborn, FRG
;
_publ_contact_author_email floe@mvaxac.uni-paderborn.de
_publ_contact_author_fax '49 5251 60 3423'
_publ_contact_author_phone '49 5251 60 2496'
_publ_section_title
;
 Synthesis, Structure, and Magnetic Properties of Low-Valent Triangulo
 Cobalt-Hydride Clusters [XCo~3~(\m-CO)~3~(PMe~3~)~6~]
;
_journal_name_full 'Inorganic Chemistry'
_journal_page_first 4303
_journal_page_last 4306
_journal_paper_doi 10.1021/ic970431r
_journal_volume 36
_journal_year 1997
_chemical_formula_sum 'C21 H57 Co3 O3 P6'
_chemical_formula_weight 720.27
_chemical_name_systematic
; 
  tri-\m-carbonyl-di-\m-hydrido-hydrido-hexakis-trimethylphosphane-triangulo-
  tricobalt  
;
_space_group_IT_number 167
_symmetry_cell_setting trigonal
_symmetry_space_group_name_Hall '-R 3 2"c'
_symmetry_space_group_name_H-M 'R -3 c :H'
_atom_sites_solution_hydrogens geom
_atom_sites_solution_primary direct
_atom_sites_solution_secondary difmap
_audit_creation_method SHELXL
_cell_angle_alpha 90.00
_cell_angle_beta 90.00
_cell_angle_gamma 120.00
_cell_formula_units_Z 6
_cell_length_a 10.679(2)
_cell_length_b 10.679(2)
_cell_length_c 52.729(12)
_cell_measurement_reflns_used 26
_cell_measurement_temperature 293(2)
_cell_measurement_theta_max 17
_cell_measurement_theta_min 8
_cell_volume 5207.6(18)
_computing_structure_refinement 'SHELXTL V5 (Siemens, 1995)'
_computing_structure_solution 'SHELXTL V5 (Siemens, 1995)'
_diffrn_ambient_temperature 293(2)
_diffrn_measurement_device 'Siemens R3m/V'
_diffrn_measurement_method omega-2theta
_diffrn_radiation_monochromator graphite
_diffrn_radiation_source 'fine-focus sealed tube'
_diffrn_radiation_type MoK\a
_diffrn_radiation_wavelength 0.71073
_diffrn_reflns_av_R_equivalents 0.0307
_diffrn_reflns_av_sigmaI/netI 0.0247
_diffrn_reflns_limit_h_max 13
_diffrn_reflns_limit_h_min 0
_diffrn_reflns_limit_k_max 12
_diffrn_reflns_limit_k_min -13
_diffrn_reflns_limit_l_max 68
_diffrn_reflns_limit_l_min 0
_diffrn_reflns_number 3828
_diffrn_reflns_theta_max 27.56
_diffrn_reflns_theta_min 2.69
_diffrn_standards_decay_% 0
_diffrn_standards_interval_count 400
_diffrn_standards_number 3
_exptl_absorpt_coefficient_mu 1.713
_exptl_absorpt_correction_T_max 0.798
_exptl_absorpt_correction_T_min 0.756
_exptl_absorpt_correction_type 'empirical via psi-scans'
_exptl_crystal_colour red-brown
_exptl_crystal_density_diffrn 1.376
_exptl_crystal_description bloc
_exptl_crystal_F_000 2268
_exptl_crystal_size_max 0.40
_exptl_crystal_size_mid 0.39
_exptl_crystal_size_min 0.35
_refine_diff_density_max 0.307
_refine_diff_density_min -0.316
_refine_diff_density_rms 0.051
_refine_ls_extinction_coef 0.00001(6)
_refine_ls_extinction_expression Fc^*^=kFc[1+0.001xFc^2^\l^3^/sin(2\q)]^-1/4^
_refine_ls_extinction_method SHELXL
_refine_ls_goodness_of_fit_all 1.046
_refine_ls_goodness_of_fit_obs 1.070
_refine_ls_hydrogen_treatment mixed
_refine_ls_matrix_type full
_refine_ls_number_parameters 57
_refine_ls_number_reflns 1340
_refine_ls_number_restraints 0
_refine_ls_restrained_S_all 1.046
_refine_ls_restrained_S_obs 1.070
_refine_ls_R_factor_all 0.0346
_refine_ls_R_factor_obs 0.0241
_refine_ls_shift/esd_max 0.001
_refine_ls_shift/esd_mean 0.000
_refine_ls_structure_factor_coef Fsqd
_refine_ls_weighting_details 'w=1/[\s^2^(Fo^2^)+(0.0258P)^2^+4.5518P] where P=(Fo^2^+2Fc^2^)/3'
_refine_ls_weighting_scheme calc
_refine_ls_wR_factor_all 0.0571
_refine_ls_wR_factor_obs 0.0533
_reflns_number_observed 1122
_reflns_number_total 1340
_reflns_observed_criterion >2sigma(I)
_cod_data_source_file ic970431r_2.cif
_cod_data_source_block 3
_cod_depositor_comments
;
The following automatic conversions were performed:

'_refine_ls_weighting_scheme' value 'calc
w=1/[\s^2^(Fo^2^)+(0.0258P)^2^+4.5518P] where P=(Fo^2^+2Fc^2^)/3' was
changed to 'calc'. New tag '_refine_ls_weighting_details' was
created. The value of the new tag was set to
'w=1/[\s^2^(Fo^2^)+(0.0258P)^2^+4.5518P] where P=(Fo^2^+2Fc^2^)/3'.

Automatic conversion script
Id: cif_fix_values 3143 2015-03-26 13:38:13Z robertas 
;
_cod_original_sg_symbol_H-M 'R -3 c'
_cod_database_code 4323606

loop_
_symmetry_equiv_pos_as_xyz
'x, y, z'
'-y, x-y, z'
'-x+y, -x, z'
'y, x, -z+1/2'
'x-y, -y, -z+1/2'
'-x, -x+y, -z+1/2'
'x+2/3, y+1/3, z+1/3'
'-y+2/3, x-y+1/3, z+1/3'
'-x+y+2/3, -x+1/3, z+1/3'
'y+2/3, x+1/3, -z+5/6'
'x-y+2/3, -y+1/3, -z+5/6'
'-x+2/3, -x+y+1/3, -z+5/6'
'x+1/3, y+2/3, z+2/3'
'-y+1/3, x-y+2/3, z+2/3'
'-x+y+1/3, -x+2/3, z+2/3'
'y+1/3, x+2/3, -z+7/6'
'x-y+1/3, -y+2/3, -z+7/6'
'-x+1/3, -x+y+2/3, -z+7/6'
'-x, -y, -z'
'y, -x+y, -z'
'x-y, x, -z'
'-y, -x, z-1/2'
'-x+y, y, z-1/2'
'x, x-y, z-1/2'
'-x+2/3, -y+1/3, -z+1/3'
'y+2/3, -x+y+1/3, -z+1/3'
'x-y+2/3, x+1/3, -z+1/3'
'-y+2/3, -x+1/3, z-1/6'
'-x+y+2/3, y+1/3, z-1/6'
'x+2/3, x-y+1/3, z-1/6'
'-x+1/3, -y+2/3, -z+2/3'
'y+1/3, -x+y+2/3, -z+2/3'
'x-y+1/3, x+2/3, -z+2/3'
'-y+1/3, -x+2/3, z+1/6'
'-x+y+1/3, y+2/3, z+1/6'
'x+1/3, x-y+2/3, z+1/6'

loop_
_atom_site_aniso_label
_atom_site_aniso_U_11
_atom_site_aniso_U_22
_atom_site_aniso_U_33
_atom_site_aniso_U_23
_atom_site_aniso_U_13
_atom_site_aniso_U_12
Co1 0.01790(14) 0.0203(2) 0.0296(2) 0.00029(13) 0.00015(7) 0.01014(9)
P1 0.0285(3) 0.0341(3) 0.0392(3) -0.0014(2) -0.0073(2) 0.0174(2)
C1 0.0252(13) 0.0250(10) 0.056(2) -0.0003(6) -0.0007(12) 0.0126(7)
O1 0.0363(12) 0.0254(8) 0.142(3) -0.0020(7) -0.0040(14) 0.0181(6)
C11 0.0314(11) 0.0578(15) 0.073(2) -0.0106(12) -0.0141(11) 0.0184(11)
C12 0.062(2) 0.088(2) 0.0420(12) -0.0137(13) -0.0111(11) 0.043(2)
C13 0.069(2) 0.054(2) 0.073(2) 0.0114(13) -0.0196(14) 0.0365(14)

loop_
_atom_site_label
_atom_site_type_symbol
_atom_site_fract_x
_atom_site_fract_y
_atom_site_fract_z
_atom_site_U_iso_or_equiv
_atom_site_thermal_displace_type
_atom_site_occupancy
_atom_site_calc_flag
_atom_site_refinement_flags
_atom_site_disorder_group
Co1 Co 0.13149(3) 0.0000 0.2500 0.02234(11) Uani 1 d S .
P1 P 0.26993(5) 0.00703(5) 0.281565(10) 0.03317(14) Uani 1 d . .
C1 C 0.0000 -0.2043(2) 0.2500 0.0355(6) Uani 1 d S .
O1 O 0.0000 -0.3149(2) 0.2500 0.0668(8) Uani 1 d S .
C11 C 0.4655(2) 0.1239(3) 0.27863(5) 0.0558(6) Uani 1 d . .
H11A H 0.4871(3) 0.2190(6) 0.2736(3) 0.084 Uiso 1 calc R .
H11B H 0.5018(4) 0.0849(11) 0.2661(2) 0.084 Uiso 1 calc R .
H11C H 0.5105(3) 0.1293(16) 0.29467(10) 0.084 Uiso 1 calc R .
C12 C 0.2431(3) 0.0765(3) 0.31150(4) 0.0615(7) Uani 1 d . .
H12A H 0.1450(7) 0.0167(13) 0.3170(2) 0.092 Uiso 1 calc R .
H12B H 0.2624(21) 0.1737(8) 0.30912(10) 0.092 Uiso 1 calc R .
H12C H 0.3077(16) 0.0757(21) 0.32408(11) 0.092 Uiso 1 calc R .
C13 C 0.2587(3) -0.1616(3) 0.29210(5) 0.0625(7) Uani 1 d . .
H13A H 0.2764(21) -0.2074(11) 0.27798(10) 0.094 Uiso 1 calc R .
H13B H 0.1640(7) -0.2250(9) 0.2988(3) 0.094 Uiso 1 calc R .
H13C H 0.3298(15) -0.1409(4) 0.3050(3) 0.094 Uiso 1 calc R .
H1 H 0.0000 0.0000 0.2684(9) 0.080 Uiso 1 d S .

loop_
_atom_type_symbol
_atom_type_description
_atom_type_scat_dispersion_real
_atom_type_scat_dispersion_imag
_atom_type_scat_source
C C 0.0033 0.0016 'International Tables Vol C Tables 4.2.6.8 and 6.1.1.4'
H H 0.0000 0.0000 'International Tables Vol C Tables 4.2.6.8 and 6.1.1.4'
O O 0.0106 0.0060 'International Tables Vol C Tables 4.2.6.8 and 6.1.1.4'
P P 0.1023 0.0942 'International Tables Vol C Tables 4.2.6.8 and 6.1.1.4'
Co Co 0.3494 0.9721 'International Tables Vol C Tables 4.2.6.8 and 6.1.1.4'

loop_
_geom_angle_atom_site_label_1
_geom_angle_atom_site_label_2
_geom_angle_atom_site_label_3
_geom_angle
_geom_angle_site_symmetry_1
_geom_angle_site_symmetry_3
_geom_angle_publ_flag
C1 Co1 C1 161.17(10) . 2 ?
C1 Co1 P1 97.82(3) . . ?
C1 Co1 P1 94.47(4) 2 . ?
C1 Co1 P1 94.47(4) . 5 ?
C1 Co1 P1 97.82(4) 2 5 ?
P1 Co1 P1 98.28(3) . 5 ?
C1 Co1 Co1 50.59(5) . 3 ?
C1 Co1 Co1 110.59(5) 2 3 ?
P1 Co1 Co1 125.55(2) . 3 ?
P1 Co1 Co1 123.49(2) 5 3 ?
C1 Co1 Co1 110.59(5) . 2 ?
C1 Co1 Co1 50.59(5) 2 2 ?
P1 Co1 Co1 123.49(2) . 2 ?
P1 Co1 Co1 125.54(2) 5 2 ?
Co1 Co1 Co1 60.0 3 2 ?
C11 P1 C12 98.85(12) . . ?
C11 P1 C13 100.84(12) . . ?
C12 P1 C13 101.01(13) . . ?
C11 P1 Co1 118.55(9) . . ?
C12 P1 Co1 115.32(9) . . ?
C13 P1 Co1 118.89(9) . . ?
O1 C1 Co1 140.59(5) . . ?
O1 C1 Co1 140.59(5) . 3 ?
Co1 C1 Co1 78.82(10) . 3 ?

loop_
_geom_bond_atom_site_label_1
_geom_bond_atom_site_label_2
_geom_bond_distance
_geom_bond_site_symmetry_2
_geom_bond_publ_flag
Co1 C1 1.915(2) . ?
Co1 C1 1.915(2) 2 ?
Co1 P1 2.2024(6) . ?
Co1 P1 2.2025(6) 5 ?
Co1 Co1 2.4320(7) 3 ?
Co1 Co1 2.4321(7) 2 ?
P1 C11 1.827(2) . ?
P1 C12 1.827(2) . ?
P1 C13 1.830(2) . ?
C1 O1 1.181(3) . ?
C1 Co1 1.915(2) 3 ?
